data_7009637
loop_
_publ_author_name
'Bruce, Michael I.'
'Low, Paul J.'
'Zaitseva, Natasha N.'
'Kahlal, Samia'
'Halet, Jean-Fran\,cois'
'Skelton, Brian W.'
'White, Allan H.'

_publ_section_title
;
 Syntheses and reactions of some cluster complexes containing C4
 ligands with iron, ruthenium and cobalt carbonyls
;
_journal_issue 17
_journal_name_full 'Journal of the Chemical Society, Dalton Transactions'
_journal_page_first 2939
_journal_paper_doi 10.1039/b002406f
_journal_year 2000
_chemical_formula_sum 'C26 H6 Fe2 O17 Ru3 W'
_chemical_formula_weight 1189.12
_space_group_IT_number 14
_symmetry_cell_setting monoclinic
_symmetry_space_group_name_Hall '-P 2yn'
_symmetry_space_group_name_H-M 'P 1 21/n 1'
_cell_angle_alpha 90.00000
_cell_angle_beta 90.941(5)
_cell_angle_gamma 90.00000
_cell_formula_units_Z 4
_cell_length_a 8.442(2)
_cell_length_b 23.940(5)
_cell_length_c 16.422(3)
_cell_measurement_reflns_used 6865
_cell_measurement_temperature 153
_cell_measurement_theta_max 29
_cell_measurement_theta_min 2
_cell_volume 3318.5(12)
_computing_cell_refinement 'Siemens SAINT (Siemens, 1995)'
_computing_data_collection 'Siemens SMART (Siemens, 1995)'
_computing_data_reduction 'xtal ADDREF SORTRF'
_computing_molecular_graphics xtal
_computing_publication_material 'xtal BONDLA CIFIO'
_computing_structure_refinement 'xtal CRYLSQ'
_computing_structure_solution xtal
_diffrn_ambient_temperature 153
_diffrn_measurement_device_type
;
Bruker SMART CCD diffractometer
;
_diffrn_measurement_method '\w scans'
_diffrn_radiation_detector 'CCD area detector'
_diffrn_radiation_monochromator graphite
_diffrn_radiation_source 'sealed tube'
_diffrn_radiation_type 'Mo K\a'
_diffrn_radiation_wavelength .71073
_diffrn_reflns_av_R_equivalents .039
_diffrn_reflns_av_sigmaI/netI .11
_diffrn_reflns_limit_h_max 11
_diffrn_reflns_limit_h_min -11
_diffrn_reflns_limit_k_max 31
_diffrn_reflns_limit_k_min 0
_diffrn_reflns_limit_l_max 21
_diffrn_reflns_limit_l_min 0
_diffrn_reflns_number 36381
_diffrn_reflns_theta_max 29.19
_diffrn_reflns_theta_min 1.5
_diffrn_standards_decay_% 0
_exptl_absorpt_coefficient_mu 5.71
_exptl_absorpt_correction_T_max 0.831
_exptl_absorpt_correction_T_min 0.587
_exptl_absorpt_correction_type multi-scan
_exptl_absorpt_process_details
;
 SADABS: Sheldrick, 1996
;
_exptl_crystal_colour 'dark red'
_exptl_crystal_density_diffrn 2.38
_exptl_crystal_description rod
_exptl_crystal_F_000 2224
_exptl_crystal_size_max 0.13
_exptl_crystal_size_mid .09
_exptl_crystal_size_min .065
_refine_diff_density_max 1.563
_refine_diff_density_min -.739
_refine_ls_abs_structure_details none
_refine_ls_extinction_coef .00000
_refine_ls_extinction_method none
_refine_ls_goodness_of_fit_all 1.044
_refine_ls_goodness_of_fit_ref 1.177
_refine_ls_hydrogen_treatment refall
_refine_ls_matrix_type full
_refine_ls_number_constraints 0
_refine_ls_number_parameters 469
_refine_ls_number_reflns 5403
_refine_ls_number_restraints 0
_refine_ls_R_factor_all .075
_refine_ls_R_factor_gt .039
_refine_ls_shift/su_max .02
_refine_ls_shift/su_mean .001
_refine_ls_structure_factor_coef F
_refine_ls_weighting_scheme calc
_refine_ls_wR_factor_all .047
_refine_ls_wR_factor_ref .042
_reflns_d_resolution_high .729
_reflns_d_resolution_low 13.504
_reflns_limit_h_max 11
_reflns_limit_h_min 0
_reflns_limit_k_max 31
_reflns_limit_k_min 0
_reflns_limit_l_max 21
_reflns_limit_l_min -21
_reflns_number_gt 5403
_reflns_number_total 8324
_reflns_threshold_expression 'F    > 4.00 sig(F   )'
_cod_data_source_file b002406f.txt
_cod_data_source_block br552
_cod_original_sg_symbol_Hall -p_2yn
_cod_original_sg_symbol_H-M p_1_21/n_1
_cod_original_formula_sum 'C26 H6 Fe2 O17 Ru3 W1'
_cod_database_code 7009637

loop_
_symmetry_equiv_pos_as_xyz
+x,+y,+z
1/2-x,1/2+y,1/2-z
-x,-y,-z
1/2+x,1/2-y,1/2+z

loop_
_atom_site_label
_atom_site_fract_x
_atom_site_fract_y
_atom_site_fract_z
_atom_site_U_iso_or_equiv
_atom_site_adp_type
_atom_site_calc_flag
_atom_site_calc_attached_atom
_atom_site_occupancy
_atom_site_disorder_assembly
_atom_site_disorder_group
Ru1 .77164(9) .07580(3) .60820(5) .0465(5) Uani ? ? .554(6) ? ?
Fe1 .77164(9) .07580(3) .60820(5) .0465(5) Uani ? ? .446(6) ? ?
Ru2 .89818(7) .15853(2) .71087(3) .0403(3) Uani ? ? 1.00000 ? ?
Ru3 .96108(7) .16101(2) .54480(3) .0392(3) Uani ? ? 1.00000 ? ?
W4 .74267(4) .397398(12) .609177(19) .04562(18) Uani ? ? 1.00000 ? ?
Ru5 .60165(11) .30781(4) .51799(5) .0381(6) Uani ? ? .083(6) ? ?
Fe5 .60165(11) .30781(4) .51799(5) .0381(6) Uani ? ? .917(6) ? ?
Ru6 .54307(9) .30564(3) .66958(4) .0399(5) Uani ? ? .364(6) ? ?
Fe6 .54307(9) .30564(3) .66958(4) .0399(5) Uani ? ? .636(6) ? ?
C1 .7355(8) .1522(3) .6065(4) .040(4) Uani ? ? 1.00000 ? ?
C2 .7747(8) .2057(3) .6117(3) .034(4) Uani ? ? 1.00000 ? ?
C3 .7254(8) .2625(3) .6057(4) .037(4) Uani ? ? 1.00000 ? ?
C4 .7635(7) .3154(3) .6122(3) .033(4) Uani ? ? 1.00000 ? ?
C11 .9201(12) .0195(4) .6215(6) .075(7) Uani ? ? 1.00000 ? ?
O11 1.0158(10) -.0135(3) .6315(5) .117(7) Uani ? ? 1.00000 ? ?
C12 .6862(11) .0494(4) .5111(6) .065(6) Uani ? ? 1.00000 ? ?
O12 .6281(9) .0368(3) .4512(4) .095(5) Uani ? ? 1.00000 ? ?
C13 .6203(13) .0459(4) .6739(6) .074(7) Uani ? ? 1.00000 ? ?
O13 .5194(10) .0298(3) .7141(5) .108(6) Uani ? ? 1.00000 ? ?
C21 1.0308(12) .1052(4) .7666(5) .063(6) Uani ? ? 1.00000 ? ?
O21 1.1119(9) .0746(3) .7994(4) .102(6) Uani ? ? 1.00000 ? ?
C22 .7298(11) .1516(3) .7876(5) .060(5) Uani ? ? 1.00000 ? ?
O22 .6296(8) .1460(3) .8313(4) .094(5) Uani ? ? 1.00000 ? ?
C23 .9863(10) .2268(4) .7555(5) .056(5) Uani ? ? 1.00000 ? ?
O23 1.0353(9) .2675(3) .7794(4) .089(5) Uani ? ? 1.00000 ? ?
C31 1.1282(11) .1104(3) .5161(5) .062(6) Uani ? ? 1.00000 ? ?
O31 1.2297(9) .0818(3) .5000(5) .103(6) Uani ? ? 1.00000 ? ?
C32 .8629(10) .1567(3) .4389(5) .057(5) Uani ? ? 1.00000 ? ?
O32 .8003(8) .1541(3) .3784(4) .088(5) Uani ? ? 1.00000 ? ?
C33 1.0696(10) .2315(3) .5244(4) .050(5) Uani ? ? 1.00000 ? ?
O33 1.1228(7) .2738(3) .5160(4) .070(4) Uani ? ? 1.00000 ? ?
C41 .5321(12) .4329(4) .6262(5) .070(6) Uani ? ? 1.00000 ? ?
O41 .4213(9) .4597(3) .6333(5) .103(6) Uani ? ? 1.00000 ? ?
C42 .7821(13) .4030(4) .7294(6) .077(7) Uani ? ? 1.00000 ? ?
O42 .8112(12) .4075(3) .7972(4) .122(7) Uani ? ? 1.00000 ? ?
C51 .4611(10) .3591(4) .4864(5) .055(5) Uani ? ? 1.00000 ? ?
O51 .3696(8) .3913(3) .4635(4) .084(5) Uani ? ? 1.00000 ? ?
C52 .7317(9) .3060(3) .4316(5) .051(5) Uani ? ? 1.00000 ? ?
O52 .8109(8) .3038(3) .3760(4) .084(5) Uani ? ? 1.00000 ? ?
C53 .4941(9) .2459(4) .4892(4) .049(5) Uani ? ? 1.00000 ? ?
O53 .4322(8) .2063(3) .4699(4) .079(5) Uani ? ? 1.00000 ? ?
C61 .3553(12) .3427(4) .6802(5) .071(6) Uani ? ? 1.00000 ? ?
O61 .2350(9) .3627(3) .6863(5) .112(6) Uani ? ? 1.00000 ? ?
C62 .6080(10) .3002(3) .7776(5) .055(5) Uani ? ? 1.00000 ? ?
O62 .6477(8) .2945(3) .8436(3) .088(5) Uani ? ? 1.00000 ? ?
C63 .4393(11) .2394(4) .6687(5) .059(5) Uani ? ? 1.00000 ? ?
O63 .3792(8) .1972(3) .6705(4) .082(5) Uani ? ? 1.00000 ? ?
C401 .8498(16) .4293(5) .4859(7) .086(8) Uani ? ? 1.00000 ? ?
C402 .7758(14) .4737(5) .5222(8) .085(8) Uani ? ? 1.00000 ? ?
C403 .8563(14) .4853(4) .5956(8) .081(7) Uani ? ? 1.00000 ? ?
C404 .9746(13) .4466(5) .6070(8) .077(8) Uani ? ? 1.00000 ? ?
C405 .9772(14) .4122(5) .5385(8) .081(8) Uani ? ? 1.00000 ? ?
H0 1.074(9) .158(3) .645(4) .07(2) Uiso ? ? 1.00000 ? ?
H401 .815(6) .405(2) .442(3) .009(13) Uiso ? ? 1.00000 ? ?
H402 .668(14) .501(5) .518(7) .14(4) Uiso ? ? 1.00000 ? ?
H403 .815(8) .511(3) .628(4) .05(2) Uiso ? ? 1.00000 ? ?
H404 1.030(13) .445(5) .650(6) .11(4) Uiso ? ? 1.00000 ? ?
H405 1.032(11) .384(4) .537(5) .08(3) Uiso ? ? 1.00000 ? ?

loop_
_atom_site_aniso_label
_atom_site_aniso_U_11
_atom_site_aniso_U_22
_atom_site_aniso_U_33
_atom_site_aniso_U_12
_atom_site_aniso_U_13
_atom_site_aniso_U_23
Ru1 .0524(6) .0313(4) .0558(5) -.0026(3) .0018(4) -.0010(3)
Fe1 .0524(6) .0313(4) .0558(5) -.0026(3) .0018(4) -.0010(3)
Ru2 .0457(4) .0382(3) .0369(3) .0042(3) -.0024(2) .0036(2)
Ru3 .0404(3) .0374(3) .0398(3) .0007(3) .0042(2) -.0030(2)
W4 .0529(2) .03251(16) .0511(2) .00246(15) -.00998(14) .00246(14)
Ru5 .0391(6) .0422(6) .0330(6) .0021(4) -.0036(4) .0041(4)
Fe5 .0391(6) .0422(6) .0330(6) .0021(4) -.0036(4) .0041(4)
Ru6 .0397(5) .0467(6) .0333(5) .0098(4) .0020(3) .0019(3)
Fe6 .0397(5) .0467(6) .0333(5) .0098(4) .0020(3) .0019(3)
C1 .039(4) .045(4) .035(4) -.009(3) -.004(3) .003(3)
C2 .038(4) .036(4) .028(3) -.001(3) -.003(3) -.001(3)
C3 .040(4) .040(4) .030(3) .001(3) .006(3) .001(3)
C4 .023(3) .047(4) .030(3) -.001(3) .001(3) .002(3)
C11 .071(7) .060(6) .095(7) .008(5) -.006(6) -.013(5)
O11 .099(6) .077(6) .173(8) .029(5) -.001(6) -.011(5)
C12 .068(6) .048(5) .080(7) -.009(4) .005(5) -.005(5)
O12 .111(6) .091(6) .084(5) -.024(4) -.012(4) -.019(4)
C13 .092(8) .050(5) .080(7) -.001(5) -.010(6) .009(5)
O13 .121(7) .096(6) .108(6) -.025(5) .039(5) .021(4)
C21 .088(7) .048(5) .054(5) .006(5) -.005(5) .001(4)
O21 .122(7) .081(5) .100(5) .035(5) -.036(5) .022(4)
C22 .070(6) .063(6) .047(5) .009(5) .004(4) .013(4)
O22 .090(5) .118(6) .075(5) .019(4) .038(4) .024(4)
C23 .061(6) .062(6) .045(5) .004(4) -.005(4) -.003(4)
O23 .114(6) .068(5) .083(5) -.014(4) -.023(4) -.017(4)
C31 .063(6) .052(5) .072(6) .008(4) .019(5) .000(4)
O31 .088(5) .073(5) .149(7) .028(4) .036(5) -.015(4)
C32 .067(6) .060(5) .044(5) -.008(4) .016(4) -.001(4)
O32 .093(5) .126(6) .044(4) -.020(4) -.013(3) .003(4)
C33 .056(5) .050(5) .044(4) .002(4) .003(4) -.002(4)
O33 .061(4) .053(4) .097(5) -.013(3) .014(3) -.002(3)
C41 .081(7) .049(5) .079(6) .012(5) .001(5) -.006(4)
O41 .084(5) .076(5) .149(7) .038(4) -.000(5) -.014(4)
C42 .119(9) .044(5) .069(6) -.013(5) -.007(6) -.002(4)
O42 .210(10) .099(6) .057(4) -.034(6) -.035(5) -.009(4)
C51 .064(6) .056(5) .046(4) .007(4) .001(4) .003(4)
O51 .083(5) .093(5) .076(4) .037(4) -.025(4) .000(4)
C52 .052(5) .058(5) .042(4) -.006(4) -.006(4) .003(4)
O52 .078(5) .119(6) .057(4) -.013(4) .028(3) -.006(4)
C53 .044(5) .063(5) .040(4) -.003(4) -.005(3) -.001(4)
O53 .078(5) .084(5) .074(4) -.023(4) -.014(3) -.011(3)
C61 .066(6) .078(7) .069(6) .022(5) .001(5) .017(5)
O61 .085(5) .113(6) .139(7) .049(5) .017(5) .040(5)
C62 .049(5) .062(5) .053(5) .008(4) .007(4) -.002(4)
O62 .092(5) .132(6) .040(3) .015(4) -.006(3) .008(4)
C63 .062(6) .066(6) .049(5) .001(5) .007(4) .004(4)
O63 .066(4) .089(5) .092(5) -.018(4) .005(4) .007(4)
C401 .116(10) .071(8) .070(7) -.048(7) -.002(6) .012(6)
C402 .082(8) .061(7) .111(9) -.011(6) -.016(7) .033(6)
C403 .091(8) .031(5) .122(9) .000(5) -.008(7) -.000(5)
C404 .070(7) .063(7) .097(9) -.014(5) -.004(6) .013(6)
C405 .068(7) .052(7) .124(10) .003(5) .031(7) .015(7)

loop_
_atom_type_symbol
_atom_type_description
_atom_type_oxidation_number
_atom_type_number_in_cell
_atom_type_scat_dispersion_real
_atom_type_scat_dispersion_imag
_atom_type_scat_source
C ? 0 104 .002 .002 'Int Tables Vol IV Tables 2.2B and 2.3.1'
O ? 0 68 .008 .006 'Int Tables Vol IV Tables 2.2B and 2.3.1'
H ? 0 24 0 0 'Int Tables Vol IV Tables 2.2B and 2.3.1'
Ru ? 0 12 -1.42 .836 'Int Tables Vol IV Tables 2.2B and 2.3.1'
W ? 0 4 -1.421 6.872 'Int Tables Vol IV Tables 2.2B and 2.3.1'
Fe ? 0 8 .301 .845 'Int Tables Vol IV Tables 2.2B and 2.3.1'

loop_
_diffrn_attenuator_code
_diffrn_attenuator_scale
? ?

loop_
_geom_angle_atom_site_label_1
_geom_angle_atom_site_label_2
_geom_angle_atom_site_label_3
_geom_angle_site_symmetry_1
_geom_angle_site_symmetry_2
_geom_angle_site_symmetry_3
_geom_angle
_geom_angle_publ_flag
Ru2 Ru1 Ru3 . . . 59.65(2) ?
Ru2 Ru1 C1 . . . 51.1(2) ?
Ru2 Ru1 C11 . . . 101.1(3) ?
Ru2 Ru1 C12 . . . 154.1(3) ?
Ru2 Ru1 C13 . . . 100.6(3) ?
Ru3 Ru1 C1 . . . 51.0(2) ?
Ru3 Ru1 C11 . . . 100.6(3) ?
Ru3 Ru1 C12 . . . 98.3(3) ?
Ru3 Ru1 C13 . . . 155.7(3) ?
C1 Ru1 C11 . . . 146.2(4) ?
C1 Ru1 C12 . . . 105.2(3) ?
C1 Ru1 C13 . . . 106.2(4) ?
C11 Ru1 C12 . . . 96.1(4) ?
C11 Ru1 C13 . . . 97.1(4) ?
C12 Ru1 C13 . . . 96.2(4) ?
Ru2 Fe1 Ru3 . . . 59.65(2) ?
Ru2 Fe1 C1 . . . 51.1(2) ?
Ru2 Fe1 C11 . . . 101.1(3) ?
Ru2 Fe1 C12 . . . 154.1(3) ?
Ru2 Fe1 C13 . . . 100.6(3) ?
Ru3 Fe1 C1 . . . 51.0(2) ?
Ru3 Fe1 C11 . . . 100.6(3) ?
Ru3 Fe1 C12 . . . 98.3(3) ?
Ru3 Fe1 C13 . . . 155.7(3) ?
C1 Fe1 C11 . . . 146.2(4) ?
C1 Fe1 C12 . . . 105.2(3) ?
C1 Fe1 C13 . . . 106.2(4) ?
C11 Fe1 C12 . . . 96.1(4) ?
C11 Fe1 C13 . . . 97.1(4) ?
C12 Fe1 C13 . . . 96.2(4) ?
Ru1 Ru2 Fe1 . . . .00(10) ?
Ru1 Ru2 Ru3 . . . 60.21(2) ?
Ru1 Ru2 C1 . . . 41.42(18) ?
Ru1 Ru2 C2 . . . 75.49(16) ?
Ru1 Ru2 C21 . . . 91.7(3) ?
Ru1 Ru2 C22 . . . 93.1(2) ?
Ru1 Ru2 C23 . . . 164.9(2) ?
Ru1 Ru2 H0 . . . 87(2) ?
Fe1 Ru2 Ru3 . . . 60.21(2) ?
Fe1 Ru2 C1 . . . 41.42(18) ?
Fe1 Ru2 C2 . . . 75.49(16) ?
Fe1 Ru2 C21 . . . 91.7(3) ?
Fe1 Ru2 C22 . . . 93.1(2) ?
Fe1 Ru2 C23 . . . 164.9(2) ?
Fe1 Ru2 H0 . . . 87(2) ?
Ru3 Ru2 C1 . . . 50.28(17) ?
Ru3 Ru2 C2 . . . 50.83(16) ?
Ru3 Ru2 C21 . . . 111.2(3) ?
Ru3 Ru2 C22 . . . 142.9(3) ?
Ru3 Ru2 C23 . . . 105.9(2) ?
Ru3 Ru2 H0 . . . 42(2) ?
C1 Ru2 C2 . . . 35.0(2) ?
C1 Ru2 C21 . . . 133.0(3) ?
C1 Ru2 C22 . . . 92.6(3) ?
C1 Ru2 C23 . . . 126.1(3) ?
C1 Ru2 H0 . . . 92(2) ?
C2 Ru2 C21 . . . 161.5(3) ?
C2 Ru2 C22 . . . 100.4(3) ?
C2 Ru2 C23 . . . 91.2(3) ?
C2 Ru2 H0 . . . 87(2) ?
C21 Ru2 C22 . . . 93.5(4) ?
C21 Ru2 C23 . . . 99.4(4) ?
C21 Ru2 H0 . . . 79(2) ?
C22 Ru2 C23 . . . 96.3(3) ?
C22 Ru2 H0 . . . 172(2) ?
C23 Ru2 H0 . . . 85(2) ?
Ru1 Ru3 Fe1 . . . .00000 ?
Ru1 Ru3 Ru2 . . . 60.14(2) ?
Ru1 Ru3 C1 . . . 41.39(18) ?
Ru1 Ru3 C2 . . . 75.68(17) ?
Ru1 Ru3 C31 . . . 93.3(3) ?
Ru1 Ru3 C32 . . . 93.2(3) ?
Ru1 Ru3 C33 . . . 164.8(2) ?
Ru1 Ru3 H0 . . . 86(2) ?
Fe1 Ru3 Ru2 . . . 60.14(2) ?
Fe1 Ru3 C1 . . . 41.39(18) ?
Fe1 Ru3 C2 . . . 75.68(17) ?
Fe1 Ru3 C31 . . . 93.3(3) ?
Fe1 Ru3 C32 . . . 93.2(3) ?
Fe1 Ru3 C33 . . . 164.8(2) ?
Fe1 Ru3 H0 . . . 86(2) ?
Ru2 Ru3 C1 . . . 50.35(17) ?
Ru2 Ru3 C2 . . . 51.34(15) ?
Ru2 Ru3 C31 . . . 112.2(3) ?
Ru2 Ru3 C32 . . . 143.1(3) ?
Ru2 Ru3 C33 . . . 106.5(2) ?
Ru2 Ru3 H0 . . . 41(2) ?
C1 Ru3 C2 . . . 35.1(2) ?
C1 Ru3 C31 . . . 134.6(3) ?
C1 Ru3 C32 . . . 92.8(3) ?
C1 Ru3 C33 . . . 125.4(3) ?
C1 Ru3 H0 . . . 91(2) ?
C2 Ru3 C31 . . . 163.2(3) ?
C2 Ru3 C32 . . . 100.2(3) ?
C2 Ru3 C33 . . . 90.4(3) ?
C2 Ru3 H0 . . . 86(2) ?
C31 Ru3 C32 . . . 92.9(4) ?
C31 Ru3 C33 . . . 98.9(4) ?
C31 Ru3 H0 . . . 80(2) ?
C32 Ru3 C33 . . . 95.1(3) ?
C32 Ru3 H0 . . . 173(2) ?
C33 Ru3 H0 . . . 87(2) ?
Ru5 W4 Fe5 . . . .00(10) ?
Ru5 W4 Ru6 . . . 51.93(3) ?
Ru5 W4 Fe6 . . . 51.93(3) ?
Ru5 W4 C4 . . . 45.87(17) ?
Ru5 W4 C41 . . . 91.7(3) ?
Ru5 W4 C42 . . . 128.8(3) ?
Ru5 W4 C401 . . . 87.4(3) ?
Ru5 W4 C402 . . . 108.6(3) ?
Ru5 W4 C403 . . . 142.8(3) ?
Ru5 W4 C404 . . . 136.6(3) ?
Ru5 W4 C405 . . . 101.7(3) ?
Fe5 W4 Ru6 . . . 51.93(3) ?
Fe5 W4 Fe6 . . . 51.93(3) ?
Fe5 W4 C4 . . . 45.87(17) ?
Fe5 W4 C41 . . . 91.7(3) ?
Fe5 W4 C42 . . . 128.8(3) ?
Fe5 W4 C401 . . . 87.4(3) ?
Fe5 W4 C402 . . . 108.6(3) ?
Fe5 W4 C403 . . . 142.8(3) ?
Fe5 W4 C404 . . . 136.6(3) ?
Fe5 W4 C405 . . . 101.7(3) ?
Ru6 W4 Fe6 . . . .00000 ?
Ru6 W4 C4 . . . 45.67(17) ?
Ru6 W4 C41 . . . 75.8(3) ?
Ru6 W4 C42 . . . 78.7(3) ?
Ru6 W4 C401 . . . 139.4(3) ?
Ru6 W4 C402 . . . 149.5(3) ?
Ru6 W4 C403 . . . 160.9(3) ?
Ru6 W4 C404 . . . 152.0(3) ?
Ru6 W4 C405 . . . 140.6(3) ?
Fe6 W4 C4 . . . 45.67(17) ?
Fe6 W4 C41 . . . 75.8(3) ?
Fe6 W4 C42 . . . 78.7(3) ?
Fe6 W4 C401 . . . 139.4(3) ?
Fe6 W4 C402 . . . 149.5(3) ?
Fe6 W4 C403 . . . 160.9(3) ?
Fe6 W4 C404 . . . 152.0(3) ?
Fe6 W4 C405 . . . 140.6(3) ?
C4 W4 C41 . . . 120.0(3) ?
C4 W4 C42 . . . 91.6(3) ?
C4 W4 C401 . . . 108.0(3) ?
C4 W4 C402 . . . 141.4(3) ?
C4 W4 C403 . . . 150.1(3) ?
C4 W4 C404 . . . 115.9(3) ?
C4 W4 C405 . . . 95.0(3) ?
C41 W4 C42 . . . 88.1(4) ?
C41 W4 C401 . . . 109.8(4) ?
C41 W4 C402 . . . 82.4(4) ?
C41 W4 C403 . . . 89.9(4) ?
C41 W4 C404 . . . 123.3(4) ?
C41 W4 C405 . . . 140.3(4) ?
C42 W4 C401 . . . 139.9(4) ?
C42 W4 C402 . . . 122.0(4) ?
C42 W4 C403 . . . 88.4(4) ?
C42 W4 C404 . . . 81.5(4) ?
C42 W4 C405 . . . 110.5(4) ?
C401 W4 C402 . . . 34.0(4) ?
C401 W4 C403 . . . 57.3(4) ?
C401 W4 C404 . . . 58.6(4) ?
C401 W4 C405 . . . 35.4(4) ?
C402 W4 C403 . . . 35.0(4) ?
C402 W4 C404 . . . 58.5(4) ?
C402 W4 C405 . . . 57.8(4) ?
C403 W4 C404 . . . 34.7(4) ?
C403 W4 C405 . . . 57.4(4) ?
C404 W4 C405 . . . 35.1(4) ?
W4 Ru5 Ru6 . . . 65.78(3) ?
W4 Ru5 Fe6 . . . 65.78(3) ?
W4 Ru5 C3 . . . 80.10(19) ?
W4 Ru5 C4 . . . 43.5(2) ?
W4 Ru5 C51 . . . 84.5(3) ?
W4 Ru5 C52 . . . 100.1(2) ?
W4 Ru5 C53 . . . 163.6(2) ?
Ru6 Ru5 Fe6 . . . .00(10) ?
Ru6 Ru5 C3 . . . 54.11(18) ?
Ru6 Ru5 C4 . . . 53.36(17) ?
Ru6 Ru5 C51 . . . 99.2(3) ?
Ru6 Ru5 C52 . . . 153.7(2) ?
Ru6 Ru5 C53 . . . 97.8(2) ?
Fe6 Ru5 C3 . . . 54.11(18) ?
Fe6 Ru5 C4 . . . 53.36(17) ?
Fe6 Ru5 C51 . . . 99.2(3) ?
Fe6 Ru5 C52 . . . 153.7(2) ?
Fe6 Ru5 C53 . . . 97.8(2) ?
C3 Ru5 C4 . . . 37.0(3) ?
C3 Ru5 C51 . . . 152.9(3) ?
C3 Ru5 C52 . . . 103.1(3) ?
C3 Ru5 C53 . . . 89.9(3) ?
C4 Ru5 C51 . . . 126.2(3) ?
C4 Ru5 C52 . . . 100.8(3) ?
C4 Ru5 C53 . . . 126.7(3) ?
C51 Ru5 C52 . . . 101.4(4) ?
C51 Ru5 C53 . . . 99.3(4) ?
C52 Ru5 C53 . . . 94.8(3) ?
W4 Fe5 Ru6 . . . 65.78(3) ?
W4 Fe5 Fe6 . . . 65.78(3) ?
W4 Fe5 C3 . . . 80.10(19) ?
W4 Fe5 C4 . . . 43.5(2) ?
W4 Fe5 C51 . . . 84.5(3) ?
W4 Fe5 C52 . . . 100.1(2) ?
W4 Fe5 C53 . . . 163.6(2) ?
Ru6 Fe5 Fe6 . . . .00(10) ?
Ru6 Fe5 C3 . . . 54.11(18) ?
Ru6 Fe5 C4 . . . 53.36(17) ?
Ru6 Fe5 C51 . . . 99.2(3) ?
Ru6 Fe5 C52 . . . 153.7(2) ?
Ru6 Fe5 C53 . . . 97.8(2) ?
Fe6 Fe5 C3 . . . 54.11(18) ?
Fe6 Fe5 C4 . . . 53.36(17) ?
Fe6 Fe5 C51 . . . 99.2(3) ?
Fe6 Fe5 C52 . . . 153.7(2) ?
Fe6 Fe5 C53 . . . 97.8(2) ?
C3 Fe5 C4 . . . 37.0(3) ?
C3 Fe5 C51 . . . 152.9(3) ?
C3 Fe5 C52 . . . 103.1(3) ?
C3 Fe5 C53 . . . 89.9(3) ?
C4 Fe5 C51 . . . 126.2(3) ?
C4 Fe5 C52 . . . 100.8(3) ?
C4 Fe5 C53 . . . 126.7(3) ?
C51 Fe5 C52 . . . 101.4(4) ?
C51 Fe5 C53 . . . 99.3(4) ?
C52 Fe5 C53 . . . 94.8(3) ?
W4 Ru6 Ru5 . . . 62.29(3) ?
W4 Ru6 Fe5 . . . 62.29(3) ?
W4 Ru6 C3 . . . 77.01(18) ?
W4 Ru6 C4 . . . 41.91(19) ?
W4 Ru6 C61 . . . 99.9(3) ?
W4 Ru6 C62 . . . 102.3(3) ?
W4 Ru6 C63 . . . 158.1(3) ?
Ru5 Ru6 Fe5 . . . .00(7) ?
Ru5 Ru6 C3 . . . 51.56(16) ?
Ru5 Ru6 C4 . . . 51.33(16) ?
Ru5 Ru6 C61 . . . 105.4(3) ?
Ru5 Ru6 C62 . . . 151.4(3) ?
Ru5 Ru6 C63 . . . 96.4(3) ?
Fe5 Ru6 C3 . . . 51.56(16) ?
Fe5 Ru6 C4 . . . 51.33(16) ?
Fe5 Ru6 C61 . . . 105.4(3) ?
Fe5 Ru6 C62 . . . 151.4(3) ?
Fe5 Ru6 C63 . . . 96.4(3) ?
C3 Ru6 C4 . . . 35.8(3) ?
C3 Ru6 C61 . . . 155.8(3) ?
C3 Ru6 C62 . . . 103.4(3) ?
C3 Ru6 C63 . . . 85.8(3) ?
C4 Ru6 C61 . . . 139.5(4) ?
C4 Ru6 C62 . . . 100.7(3) ?
C4 Ru6 C63 . . . 121.5(3) ?
C61 Ru6 C62 . . . 100.8(4) ?
C61 Ru6 C63 . . . 90.3(4) ?
C62 Ru6 C63 . . . 94.7(4) ?
W4 Fe6 Ru5 . . . 62.29(3) ?
W4 Fe6 Fe5 . . . 62.29(3) ?
W4 Fe6 C3 . . . 77.01(18) ?
W4 Fe6 C4 . . . 41.91(19) ?
W4 Fe6 C61 . . . 99.9(3) ?
W4 Fe6 C62 . . . 102.3(3) ?
W4 Fe6 C63 . . . 158.1(3) ?
Ru5 Fe6 Fe5 . . . .00(7) ?
Ru5 Fe6 C3 . . . 51.56(16) ?
Ru5 Fe6 C4 . . . 51.33(16) ?
Ru5 Fe6 C61 . . . 105.4(3) ?
Ru5 Fe6 C62 . . . 151.4(3) ?
Ru5 Fe6 C63 . . . 96.4(3) ?
Fe5 Fe6 C3 . . . 51.56(16) ?
Fe5 Fe6 C4 . . . 51.33(16) ?
Fe5 Fe6 C61 . . . 105.4(3) ?
Fe5 Fe6 C62 . . . 151.4(3) ?
Fe5 Fe6 C63 . . . 96.4(3) ?
C3 Fe6 C4 . . . 35.8(3) ?
C3 Fe6 C61 . . . 155.8(3) ?
C3 Fe6 C62 . . . 103.4(3) ?
C3 Fe6 C63 . . . 85.8(3) ?
C4 Fe6 C61 . . . 139.5(4) ?
C4 Fe6 C62 . . . 100.7(3) ?
C4 Fe6 C63 . . . 121.5(3) ?
C61 Fe6 C62 . . . 100.8(4) ?
C61 Fe6 C63 . . . 90.3(4) ?
C62 Fe6 C63 . . . 94.7(4) ?
Ru1 C1 Fe1 . . . .00(7) ?
Ru1 C1 Ru2 . . . 87.4(3) ?
Ru1 C1 Ru3 . . . 87.6(3) ?
Ru1 C1 C2 . . . 155.7(6) ?
Fe1 C1 Ru2 . . . 87.4(3) ?
Fe1 C1 Ru3 . . . 87.6(3) ?
Fe1 C1 C2 . . . 155.7(6) ?
Ru2 C1 Ru3 . . . 79.4(2) ?
Ru2 C1 C2 . . . 74.3(4) ?
Ru3 C1 C2 . . . 73.6(4) ?
Ru2 C2 Ru3 . . . 77.8(2) ?
Ru2 C2 C1 . . . 70.8(4) ?
Ru2 C2 C3 . . . 131.9(4) ?
Ru3 C2 C1 . . . 71.2(4) ?
Ru3 C2 C3 . . . 129.5(4) ?
C1 C2 C3 . . . 147.7(6) ?
Ru5 C3 Fe5 . . . .00(12) ?
Ru5 C3 Ru6 . . . 74.3(2) ?
Ru5 C3 Fe6 . . . 74.3(2) ?
Ru5 C3 C2 . . . 133.7(4) ?
Ru5 C3 C4 . . . 70.8(4) ?
Fe5 C3 Ru6 . . . 74.3(2) ?
Fe5 C3 Fe6 . . . 74.3(2) ?
Fe5 C3 C2 . . . 133.7(4) ?
Fe5 C3 C4 . . . 70.8(4) ?
Ru6 C3 Fe6 . . . .00000 ?
Ru6 C3 C2 . . . 129.6(5) ?
Ru6 C3 C4 . . . 70.8(4) ?
Fe6 C3 C2 . . . 129.6(5) ?
Fe6 C3 C4 . . . 70.8(4) ?
C2 C3 C4 . . . 147.7(6) ?
W4 C4 Ru5 . . . 90.6(3) ?
W4 C4 Fe5 . . . 90.6(3) ?
W4 C4 Ru6 . . . 92.4(3) ?
W4 C4 Fe6 . . . 92.4(3) ?
W4 C4 C3 . . . 159.8(5) ?
Ru5 C4 Fe5 . . . .00(10) ?
Ru5 C4 Ru6 . . . 75.3(2) ?
Ru5 C4 Fe6 . . . 75.3(2) ?
Ru5 C4 C3 . . . 72.2(4) ?
Fe5 C4 Ru6 . . . 75.3(2) ?
Fe5 C4 Fe6 . . . 75.3(2) ?
Fe5 C4 C3 . . . 72.2(4) ?
Ru6 C4 Fe6 . . . .00000 ?
Ru6 C4 C3 . . . 73.3(4) ?
Fe6 C4 C3 . . . 73.3(4) ?
Ru1 C11 Fe1 . . . .00(12) ?
Ru1 C11 O11 . . . 176.9(9) ?
Fe1 C11 O11 . . . 176.9(9) ?
Ru1 C12 Fe1 . . . .00(7) ?
Ru1 C12 O12 . . . 175.1(8) ?
Fe1 C12 O12 . . . 175.1(8) ?
Ru1 C13 Fe1 . . . .00(10) ?
Ru1 C13 O13 . . . 175.8(9) ?
Fe1 C13 O13 . . . 175.8(9) ?
Ru2 C21 O21 . . . 178.3(8) ?
Ru2 C22 O22 . . . 177.9(8) ?
Ru2 C23 O23 . . . 177.7(7) ?
Ru3 C31 O31 . . . 177.9(8) ?
Ru3 C32 O32 . . . 177.5(8) ?
Ru3 C33 O33 . . . 174.6(7) ?
W4 C41 O41 . . . 170.9(8) ?
W4 C42 O42 . . . 176.7(10) ?
Ru5 C51 Fe5 . . . .00(11) ?
Ru5 C51 O51 . . . 177.7(7) ?
Fe5 C51 O51 . . . 177.7(7) ?
Ru5 C52 Fe5 . . . .00(12) ?
Ru5 C52 O52 . . . 178.0(7) ?
Fe5 C52 O52 . . . 178.0(7) ?
Ru5 C53 Fe5 . . . .00(7) ?
Ru5 C53 O53 . . . 177.2(7) ?
Fe5 C53 O53 . . . 177.2(7) ?
Ru6 C61 Fe6 . . . .00(7) ?
Ru6 C61 O61 . . . 176.1(9) ?
Fe6 C61 O61 . . . 176.1(9) ?
Ru6 C62 Fe6 . . . .00000 ?
Ru6 C62 O62 . . . 177.1(8) ?
Fe6 C62 O62 . . . 177.1(8) ?
Ru6 C63 Fe6 . . . .00000 ?
Ru6 C63 O63 . . . 177.1(8) ?
Fe6 C63 O63 . . . 177.1(8) ?
W4 C401 C402 . . . 72.2(7) ?
W4 C401 C405 . . . 71.5(7) ?
W4 C401 H401 . . . 109(3) ?
C402 C401 C405 . . . 107.6(10) ?
C402 C401 H401 . . . 131(3) ?
C405 C401 H401 . . . 120(3) ?
W4 C402 C401 . . . 73.7(7) ?
W4 C402 C403 . . . 71.9(6) ?
W4 C402 H402 . . . 112(6) ?
C401 C402 C403 . . . 108.0(10) ?
C401 C402 H402 . . . 143(6) ?
C403 C402 H402 . . . 109(6) ?
W4 C403 C402 . . . 73.1(6) ?
W4 C403 C404 . . . 71.1(6) ?
W4 C403 H403 . . . 114(5) ?
C402 C403 C404 . . . 109.0(10) ?
C402 C403 H403 . . . 118(5) ?
C404 C403 H403 . . . 133(5) ?
W4 C404 C403 . . . 74.2(6) ?
W4 C404 C405 . . . 74.5(7) ?
W4 C404 H404 . . . 115(7) ?
C403 C404 C405 . . . 108.0(11) ?
C403 C404 H404 . . . 122(7) ?
C405 C404 H404 . . . 130(7) ?
W4 C405 C401 . . . 73.1(7) ?
W4 C405 C404 . . . 70.4(7) ?
W4 C405 H405 . . . 112(7) ?
C401 C405 C404 . . . 107.3(10) ?
C401 C405 H405 . . . 129(6) ?
C404 C405 H405 . . . 122(6) ?
Ru2 H0 Ru3 . . . 97(3) ?

loop_
_geom_bond_atom_site_label_1
_geom_bond_atom_site_label_2
_geom_bond_site_symmetry_1
_geom_bond_site_symmetry_2
_geom_bond_distance
_geom_bond_publ_flag
Ru1 Ru2 . . 2.8013(10) ?
Ru1 Ru3 . . 2.8032(10) ?
Ru1 C1 . . 1.855(7) ?
Ru1 C11 . . 1.851(10) ?
Ru1 C12 . . 1.850(10) ?
Ru1 C13 . . 1.831(10) ?
Fe1 Ru2 . . 2.8013(10) ?
Fe1 Ru3 . . 2.8032(10) ?
Fe1 C1 . . 1.855(7) ?
Fe1 C11 . . 1.851(10) ?
Fe1 C12 . . 1.850(10) ?
Fe1 C13 . . 1.831(10) ?
Ru2 Ru3 . . 2.7876(9) ?
Ru2 C1 . . 2.184(6) ?
Ru2 C2 . . 2.227(6) ?
Ru2 C21 . . 1.921(9) ?
Ru2 C22 . . 1.922(9) ?
Ru2 C23 . . 1.934(9) ?
Ru2 H0 . . 1.85(7) ?
Ru3 C1 . . 2.182(7) ?
Ru3 C2 . . 2.211(6) ?
Ru3 C31 . . 1.925(9) ?
Ru3 C32 . . 1.917(8) ?
Ru3 C33 . . 1.951(8) ?
Ru3 H0 . . 1.89(7) ?
W4 Ru5 . . 2.8637(10) ?
W4 Fe5 . . 2.8637(10) ?
W4 Ru6 . . 2.9501(9) ?
W4 Fe6 . . 2.9501(9) ?
W4 C4 . . 1.972(7) ?
W4 C41 . . 1.994(10) ?
W4 C42 . . 2.001(10) ?
W4 C401 . . 2.358(11) ?
W4 C402 . . 2.339(12) ?
W4 C403 . . 2.324(10) ?
W4 C404 . . 2.285(11) ?
W4 C405 . . 2.338(12) ?
Ru5 Ru6 . . 2.5465(12) ?
Ru5 Fe6 . . 2.5465(12) ?
Ru5 C3 . . 2.072(6) ?
Ru5 C4 . . 2.056(6) ?
Ru5 C51 . . 1.780(9) ?
Ru5 C52 . . 1.808(8) ?
Ru5 C53 . . 1.797(8) ?
Fe5 Ru6 . . 2.5465(12) ?
Fe5 Fe6 . . 2.5465(12) ?
Fe5 C3 . . 2.072(6) ?
Fe5 C4 . . 2.056(6) ?
Fe5 C51 . . 1.780(9) ?
Fe5 C52 . . 1.808(8) ?
Fe5 C53 . . 1.797(8) ?
Ru6 C3 . . 2.143(7) ?
Ru6 C4 . . 2.112(6) ?
Ru6 C61 . . 1.827(10) ?
Ru6 C62 . . 1.853(8) ?
Ru6 C63 . . 1.812(9) ?
Fe6 C3 . . 2.143(7) ?
Fe6 C4 . . 2.112(6) ?
Fe6 C61 . . 1.827(10) ?
Fe6 C62 . . 1.853(8) ?
Fe6 C63 . . 1.812(9) ?
C1 C2 . . 1.325(10) ?
C2 C3 . . 1.425(9) ?
C3 C4 . . 1.310(10) ?
C11 O11 . . 1.139(13) ?
C12 O12 . . 1.133(12) ?
C13 O13 . . 1.153(13) ?
C21 O21 . . 1.132(12) ?
C22 O22 . . 1.126(11) ?
C23 O23 . . 1.128(11) ?
C31 O31 . . 1.131(11) ?
C32 O32 . . 1.120(10) ?
C33 O33 . . 1.118(10) ?
C41 O41 . . 1.141(12) ?
C42 O42 . . 1.141(12) ?
C51 O51 . . 1.150(11) ?
C52 O52 . . 1.142(10) ?
C53 O53 . . 1.125(11) ?
C61 O61 . . 1.130(13) ?
C62 O62 . . 1.138(10) ?
C63 O63 . . 1.132(12) ?
C401 C402 . . 1.375(17) ?
C401 C405 . . 1.428(17) ?
C401 H401 . . .96(5) ?
C402 C403 . . 1.402(17) ?
C402 H402 . . 1.12(12) ?
C403 C404 . . 1.373(15) ?
C403 H403 . . .89(7) ?
C404 C405 . . 1.394(18) ?
C404 H404 . . .84(10) ?
C405 H405 . . .82(9) ?

loop_
_geom_contact_atom_site_label_1
_geom_contact_atom_site_label_2
_geom_contact_distance
_geom_contact_site_symmetry_1
_geom_contact_site_symmetry_2
_geom_contact_publ_flag
Ru1 C2 3.111(7) . . ?
Ru1 O11 2.990(8) . . ?
Ru1 O12 2.981(7) . . ?
Ru1 O13 2.982(8) . . ?
Ru1 C21 3.444(9) . . ?
Ru1 C22 3.482(8) . . ?
Ru1 C31 3.491(9) . . ?
Ru1 C32 3.484(8) . . ?
Fe1 C2 3.111(7) . . ?
Fe1 O11 2.990(8) . . ?
Fe1 O12 2.981(7) . . ?
Fe1 O13 2.982(8) . . ?
Fe1 C21 3.444(9) . . ?
Fe1 C22 3.482(8) . . ?
Fe1 C31 3.491(9) . . ?
Fe1 C32 3.484(8) . . ?
Ru2 C3 3.350(7) . . ?
Ru2 O21 3.053(7) . . ?
Ru2 O22 3.048(7) . . ?
Ru2 O23 3.062(7) . . ?
Ru3 C3 3.305(7) . . ?
Ru3 O31 3.055(7) . . ?
Ru3 O32 3.036(6) . . ?
Ru3 O33 3.066(6) . . ?
W4 C3 3.233(7) . . ?
W4 O41 3.127(7) . . ?
W4 O42 3.141(7) . . ?
W4 C51 3.225(8) . . ?
W4 H401 2.83(5) . . ?
W4 H402 2.95(11) . . ?
W4 H403 2.81(7) . . ?
W4 H404 2.75(11) . . ?
W4 H405 2.75(9) . . ?
Ru5 C2 3.225(6) . . ?
Ru5 O51 2.929(7) . . ?
Ru5 O52 2.950(6) . . ?
Ru5 O53 2.921(7) . . ?
Ru5 C63 3.286(9) . . ?
Fe5 C2 3.225(6) . . ?
Fe5 O51 2.929(7) . . ?
Fe5 O52 2.950(6) . . ?
Fe5 O53 2.921(7) . . ?
Fe5 C63 3.286(9) . . ?
Ru6 C2 3.242(6) . . ?
Ru6 C41 3.130(9) . . ?
Ru6 C42 3.226(10) . . ?
Ru6 C51 3.332(8) . . ?
Ru6 C53 3.309(7) . . ?
Ru6 O61 2.955(8) . . ?
Ru6 O62 2.989(6) . . ?
Ru6 O63 2.943(7) . . ?
Fe6 C2 3.242(6) . . ?
Fe6 C41 3.130(9) . . ?
Fe6 C42 3.226(10) . . ?
Fe6 C51 3.332(8) . . ?
Fe6 C53 3.309(7) . . ?
Fe6 O61 2.955(8) . . ?
Fe6 O62 2.989(6) . . ?
Fe6 O63 2.943(7) . . ?
C1 C3 2.641(10) . . ?
C1 C12 2.943(11) . . ?
C1 C13 2.947(12) . . ?
C1 C22 2.975(10) . . ?
C1 C32 2.973(10) . . ?
C2 C4 2.626(9) . . ?
C2 C23 2.980(10) . . ?
C2 C33 2.958(10) . . ?
C3 C53 2.740(10) . . ?
C3 C63 2.701(11) . . ?
C4 C42 2.849(11) . . ?
C4 C52 2.982(9) . . ?
C11 C12 2.753(14) . . ?
C11 C13 2.760(15) . . ?
C12 C13 2.741(14) . . ?
C21 C22 2.800(13) . . ?
C21 C23 2.941(12) . . ?
C21 H0 2.40(7) . . ?
O21 O41 2.980(10) . '2 646' ?
C22 C23 2.872(12) . . ?
C23 H0 2.56(7) . . ?
C31 C32 2.785(12) . . ?
C31 C33 2.945(12) . . ?
C31 H0 2.46(7) . . ?
C32 C33 2.854(11) . . ?
C33 H0 2.65(7) . . ?
C41 C42 2.779(14) . . ?
C41 C51 2.951(12) . . ?
C41 C61 2.778(13) . . ?
C41 C402 2.868(15) . . ?
C41 H402 2.67(11) . . ?
O41 C61 2.960(12) . . ?
O41 O61 2.944(11) . . ?
C42 C62 2.980(12) . . ?
C42 C404 2.806(16) . . ?
C42 H404 2.68(11) . . ?
C51 C52 2.777(12) . . ?
C51 C53 2.725(12) . . ?
O51 H402 2.62(12) . '3 666' ?
C52 C53 2.654(11) . . ?
C52 H401 2.48(5) . . ?
O52 H401 2.66(5) . . ?
C53 C63 2.997(11) . . ?
C61 C62 2.834(12) . . ?
C61 C63 2.580(14) . . ?
O61 H404 2.69(11) . '1 455' ?
C62 C63 2.694(12) . . ?
C401 C403 2.246(16) . . ?
C401 C404 2.274(17) . . ?
C401 H402 2.37(12) . . ?
C401 H405 2.05(9) . . ?
C402 C404 2.259(17) . . ?
C402 C405 2.262(16) . . ?
C402 H401 2.13(5) . . ?
C402 H403 1.98(7) . . ?
C403 C405 2.239(16) . . ?
C403 H402 2.05(11) . . ?
C403 H404 1.95(11) . . ?
C404 H403 2.08(7) . . ?
C404 H405 1.96(9) . . ?
C405 H401 2.08(5) . . ?
C405 H404 2.04(10) . . ?
H402 H403 2.18(13) . . ?
H404 H405 2.38(14) . . ?

loop_
_geom_hbond_atom_site_label_D
_geom_hbond_atom_site_label_H
_geom_hbond_atom_site_label_A
_geom_hbond_site_symmetry_D
_geom_hbond_site_symmetry_H
_geom_hbond_site_symmetry_A
_geom_hbond_distance_DH
_geom_hbond_distance_HA
_geom_hbond_distance_DA
_geom_hbond_angle_DHA
_geom_hbond_publ_flag
? ? ? ? ? ? ? ? ? ? ?

loop_
_geom_torsion_atom_site_label_1
_geom_torsion_atom_site_label_2
_geom_torsion_atom_site_label_3
_geom_torsion_atom_site_label_4
_geom_torsion_site_symmetry_1
_geom_torsion_site_symmetry_2
_geom_torsion_site_symmetry_3
_geom_torsion_site_symmetry_4
_geom_torsion
_geom_torsion_publ_flag
? ? ? ? ? ? ? ? ? ?
